data_4103695
loop_
_publ_author_name
'Terence Kwok-Ming Lee'
'Nianyong Zhu'
'Vivian Wing-Wah Yam'

_publ_section_title
;
 An Unprecedented Luminescent Polynuclear Gold(I) \m3-Sulfido Cluster With
 a Thiacrown-like Architecture
;
_journal_name_full 'Journal of the American Chemical Society'
_journal_page_first 17646
_journal_page_last 17648
_journal_paper_doi 10.1021/ja1055017
_journal_volume 132
_journal_year 2010
_chemical_formula_moiety 'C204 H198 Au18 F36 O2 P24 S6'
_chemical_formula_sum 'C204 H198 Au18 F36 O2 P24 S6'
_chemical_formula_weight 7846.66
_chemical_name_systematic
;
 ?
;
_space_group_IT_number 2
_symmetry_cell_setting triclinic
_symmetry_space_group_name_Hall '-P 1'
_symmetry_space_group_name_H-M 'P -1'
_atom_sites_solution_hydrogens geom
_atom_sites_solution_primary direct
_atom_sites_solution_secondary difmap
_audit_creation_method SHELXL-97
_cell_angle_alpha 92.21(2)
_cell_angle_beta 109.19(2)
_cell_angle_gamma 100.89(2)
_cell_formula_units_Z 1
_cell_length_a 16.025(3)
_cell_length_b 20.624(4)
_cell_length_c 21.736(4)
_cell_measurement_reflns_used 0
_cell_measurement_temperature 301(2)
_cell_measurement_theta_max 0
_cell_measurement_theta_min 0
_cell_volume 6623(2)
_computing_molecular_graphics 'Ortep-3 for Windows (Farrugia, 1997)'
_computing_publication_material 'WinGX publication routines (Farrugia, 1999)'
_computing_structure_refinement 'SHELXL-97 (Sheldrick, 1997)'
_computing_structure_solution SHELXS-97
_diffrn_ambient_temperature 301(2)
_diffrn_measured_fraction_theta_full 0.971
_diffrn_measured_fraction_theta_max 0.971
_diffrn_radiation_monochromator graphite
_diffrn_radiation_source 'fine-focus sealed tube'
_diffrn_radiation_type MoK\a
_diffrn_radiation_wavelength 0.71073
_diffrn_reflns_av_R_equivalents 0.0276
_diffrn_reflns_av_sigmaI/netI 0.0544
_diffrn_reflns_limit_h_max 19
_diffrn_reflns_limit_h_min -19
_diffrn_reflns_limit_k_max 25
_diffrn_reflns_limit_k_min -25
_diffrn_reflns_limit_l_max 26
_diffrn_reflns_limit_l_min -26
_diffrn_reflns_number 38545
_diffrn_reflns_theta_full 25.68
_diffrn_reflns_theta_max 25.68
_diffrn_reflns_theta_min 1.83
_exptl_absorpt_coefficient_mu 10.184
_exptl_absorpt_correction_type none
_exptl_crystal_colour yellow
_exptl_crystal_density_diffrn 1.967
_exptl_crystal_density_method 'not measured'
_exptl_crystal_description prism
_exptl_crystal_F_000 3640
_exptl_crystal_size_max 0.3
_exptl_crystal_size_mid 0.25
_exptl_crystal_size_min 0.2
_refine_diff_density_max 1.570
_refine_diff_density_min -1.727
_refine_diff_density_rms 0.198
_refine_ls_extinction_method none
_refine_ls_goodness_of_fit_ref 1.038
_refine_ls_hydrogen_treatment ride-on
_refine_ls_matrix_type full
_refine_ls_number_parameters 501
_refine_ls_number_reflns 24429
_refine_ls_number_restraints 243
_refine_ls_restrained_S_all 1.036
_refine_ls_R_factor_all 0.0900
_refine_ls_R_factor_gt 0.0534
_refine_ls_shift/su_max 0.002
_refine_ls_shift/su_mean 0.000
_refine_ls_structure_factor_coef Fsqd
_refine_ls_weighting_details 'calc w=1/[\s^2^(Fo^2^)+(0.0915P)^2^+31.8562P] where P=(Fo^2^+2Fc^2^)/3'
_refine_ls_weighting_scheme calc
_refine_ls_wR_factor_gt 0.1552
_refine_ls_wR_factor_ref 0.1785
_reflns_number_gt 15839
_reflns_number_total 24429
_reflns_threshold_expression >2sigma(I)
_cod_data_source_file ja1055017_si_002.cif
_cod_data_source_block wt1656
_cod_database_code 4103695

loop_
_symmetry_equiv_pos_as_xyz
'x, y, z'
'-x, -y, -z'

loop_
_atom_site_label
_atom_site_type_symbol
_atom_site_fract_x
_atom_site_fract_y
_atom_site_fract_z
_atom_site_U_iso_or_equiv
_atom_site_adp_type
_atom_site_occupancy
_atom_site_symmetry_multiplicity
_atom_site_calc_flag
_atom_site_refinement_flags
C1 C 0.6675(12) 0.6281(9) -0.0304(8) 0.082(4) Uiso 1 1 d .
H1A H 0.6290 0.5840 -0.0394 0.098 Uiso 1 1 calc R
H1B H 0.7051 0.6343 0.0155 0.098 Uiso 1 1 calc R
C2 C 0.6091(11) 0.6788(8) -0.0429(8) 0.080(4) Uiso 1 1 d .
H2A H 0.5471 0.6573 -0.0494 0.096 Uiso 1 1 calc R
H2B H 0.6101 0.6985 -0.0826 0.096 Uiso 1 1 calc R
C3 C 0.825(2) 0.5829(15) -0.0354(15) 0.160(10) Uiso 1 1 d .
H3A H 0.8336 0.5897 0.0108 0.192 Uiso 1 1 calc R
H3B H 0.7975 0.5363 -0.0499 0.192 Uiso 1 1 calc R
C4 C 0.898(3) 0.593(2) -0.040(2) 0.232(18) Uiso 1 1 d .
H4A H 0.8888 0.6002 -0.0857 0.278 Uiso 1 1 calc R
H4B H 0.9178 0.5509 -0.0346 0.278 Uiso 1 1 calc R
C5 C 0.6785(13) 0.5903(11) -0.1605(9) 0.129(8) Uiso 1 1 d G
C6 C 0.6265(14) 0.5263(11) -0.1699(11) 0.154(10) Uiso 1 1 d G
H6 H 0.6216 0.5048 -0.1341 0.185 Uiso 1 1 calc R
C7 C 0.5818(14) 0.4944(10) -0.2330(15) 0.228(17) Uiso 1 1 d G
H7 H 0.5471 0.4515 -0.2393 0.274 Uiso 1 1 calc R
C8 C 0.5892(19) 0.5265(16) -0.2866(10) 0.34(3) Uiso 1 1 d G
H8 H 0.5593 0.5052 -0.3288 0.410 Uiso 1 1 calc R
C9 C 0.641(2) 0.5906(16) -0.2772(10) 0.38(3) Uiso 1 1 d G
H9 H 0.6460 0.6121 -0.3131 0.453 Uiso 1 1 calc R
C10 C 0.6858(15) 0.6225(10) -0.2141(14) 0.183(12) Uiso 1 1 d G
H10 H 0.7206 0.6654 -0.2078 0.220 Uiso 1 1 calc R
C11 C 0.5720(8) 0.7985(6) 0.0025(6) 0.074(4) Uiso 1 1 d G
C12 C 0.4822(9) 0.7783(6) -0.0020(7) 0.126(7) Uiso 1 1 d G
H12 H 0.4618 0.7364 0.0086 0.151 Uiso 1 1 calc R
C13 C 0.4228(7) 0.8207(10) -0.0224(9) 0.165(11) Uiso 1 1 d G
H13 H 0.3627 0.8071 -0.0255 0.198 Uiso 1 1 calc R
C14 C 0.4533(11) 0.8833(9) -0.0383(8) 0.183(12) Uiso 1 1 d G
H14 H 0.4136 0.9116 -0.0520 0.220 Uiso 1 1 calc R
C15 C 0.5431(12) 0.9035(6) -0.0337(7) 0.139(8) Uiso 1 1 d G
H15 H 0.5635 0.9454 -0.0444 0.166 Uiso 1 1 calc R
C16 C 0.6025(8) 0.8611(7) -0.0133(7) 0.105(6) Uiso 1 1 d G
H16 H 0.6626 0.8746 -0.0103 0.126 Uiso 1 1 calc R
C17 C 0.6342(8) 0.7007(5) 0.0933(4) 0.068(4) Uiso 1 1 d G
C18 C 0.5682(7) 0.6434(6) 0.0853(5) 0.114(7) Uiso 1 1 d G
H18 H 0.5289 0.6258 0.0436 0.137 Uiso 1 1 calc R
C19 C 0.5611(8) 0.6126(5) 0.1396(7) 0.132(8) Uiso 1 1 d G
H19 H 0.5170 0.5743 0.1343 0.159 Uiso 1 1 calc R
C20 C 0.6200(9) 0.6390(6) 0.2020(5) 0.093(5) Uiso 1 1 d G
H20 H 0.6152 0.6184 0.2384 0.112 Uiso 1 1 calc R
C21 C 0.6860(8) 0.6962(6) 0.2100(4) 0.103(6) Uiso 1 1 d G
H21 H 0.7253 0.7139 0.2518 0.124 Uiso 1 1 calc R
C22 C 0.6931(7) 0.7270(5) 0.1557(5) 0.077(4) Uiso 1 1 d G
H22 H 0.7372 0.7653 0.1611 0.092 Uiso 1 1 calc R
C23 C 1.0704(8) 0.6225(6) 0.0729(5) 0.083(5) Uiso 1 1 d G
C24 C 1.0485(7) 0.6117(7) 0.1290(7) 0.124(7) Uiso 1 1 d G
H24 H 0.9934 0.6183 0.1306 0.149 Uiso 1 1 calc R
C25 C 1.1089(10) 0.5910(7) 0.1826(5) 0.117(7) Uiso 1 1 d G
H25 H 1.0943 0.5837 0.2202 0.140 Uiso 1 1 calc R
C26 C 1.1913(9) 0.5811(7) 0.1802(5) 0.113(6) Uiso 1 1 d G
H26 H 1.2317 0.5672 0.2161 0.136 Uiso 1 1 calc R
C27 C 1.2132(7) 0.5920(7) 0.1241(7) 0.117(7) Uiso 1 1 d G
H27 H 1.2683 0.5854 0.1225 0.141 Uiso 1 1 calc R
C28 C 1.1528(8) 0.6127(6) 0.0705(5) 0.091(5) Uiso 1 1 d G
H28 H 1.1674 0.6199 0.0330 0.110 Uiso 1 1 calc R
C29 C 1.0284(14) 0.6510(14) -0.0567(9) 0.151(9) Uiso 1 1 d G
C30 C 1.0278(16) 0.5933(10) -0.0922(13) 0.235(17) Uiso 1 1 d G
H30 H 0.9965 0.5526 -0.0862 0.282 Uiso 1 1 calc R
C31 C 1.0739(18) 0.5964(11) -0.1364(11) 0.246(19) Uiso 1 1 d G
H31 H 1.0735 0.5577 -0.1602 0.295 Uiso 1 1 calc R
C32 C 1.1207(15) 0.6572(15) -0.1453(10) 0.171(11) Uiso 1 1 d G
H32 H 1.1516 0.6593 -0.1749 0.205 Uiso 1 1 calc R
C33 C 1.1214(15) 0.7150(11) -0.1098(12) 0.34(3) Uiso 1 1 d G
H33 H 1.1527 0.7557 -0.1157 0.414 Uiso 1 1 calc R
C34 C 1.0752(16) 0.7119(10) -0.0655(10) 0.163(10) Uiso 1 1 d G
H34 H 1.0756 0.7505 -0.0418 0.196 Uiso 1 1 calc R
C35 C 0.9664(11) 0.8014(7) 0.3368(7) 0.071(4) Uiso 1 1 d .
H35A H 0.9011 0.7890 0.3164 0.085 Uiso 1 1 calc R
H35B H 0.9827 0.7754 0.3735 0.085 Uiso 1 1 calc R
C36 C 0.9898(10) 0.8737(7) 0.3649(7) 0.068(4) Uiso 1 1 d .
H36A H 1.0551 0.8869 0.3846 0.082 Uiso 1 1 calc R
H36B H 0.9651 0.8766 0.3998 0.082 Uiso 1 1 calc R
C37 C 1.1367(10) 0.7913(8) 0.3185(7) 0.071(4) Uiso 1 1 d .
H37A H 1.1591 0.8388 0.3298 0.085 Uiso 1 1 calc R
H37B H 1.1503 0.7705 0.3589 0.085 Uiso 1 1 calc R
C38 C 1.1849(10) 0.7663(8) 0.2772(7) 0.071(4) Uiso 1 1 d .
H38A H 1.1408 0.7417 0.2370 0.086 Uiso 1 1 calc R
H38B H 1.2207 0.7362 0.3006 0.086 Uiso 1 1 calc R
C39 C 0.9758(7) 0.6853(4) 0.2692(5) 0.063(3) Uiso 1 1 d G
C40 C 1.0162(7) 0.6479(6) 0.3178(5) 0.095(5) Uiso 1 1 d G
H40 H 1.0653 0.6685 0.3543 0.114 Uiso 1 1 calc R
C41 C 0.9833(9) 0.5797(6) 0.3118(6) 0.120(7) Uiso 1 1 d G
H41 H 1.0104 0.5547 0.3443 0.144 Uiso 1 1 calc R
C42 C 0.9100(10) 0.5490(4) 0.2573(7) 0.126(7) Uiso 1 1 d G
H42 H 0.8880 0.5034 0.2533 0.151 Uiso 1 1 calc R
C43 C 0.8696(8) 0.5864(6) 0.2087(6) 0.126(7) Uiso 1 1 d G
H43 H 0.8205 0.5659 0.1723 0.151 Uiso 1 1 calc R
C44 C 0.9025(7) 0.6546(6) 0.2147(5) 0.092(5) Uiso 1 1 d G
H44 H 0.8754 0.6796 0.1822 0.110 Uiso 1 1 calc R
C45 C 0.8313(6) 0.9071(6) 0.2644(5) 0.075(4) Uiso 1 1 d G
C46 C 0.7941(8) 0.9197(6) 0.1997(5) 0.092(5) Uiso 1 1 d G
H46 H 0.8313 0.9408 0.1782 0.110 Uiso 1 1 calc R
C47 C 0.7013(9) 0.9005(7) 0.1672(5) 0.116(7) Uiso 1 1 d G
H47 H 0.6764 0.9088 0.1239 0.139 Uiso 1 1 calc R
C48 C 0.6457(6) 0.8688(7) 0.1993(7) 0.127(8) Uiso 1 1 d G
H48 H 0.5837 0.8560 0.1775 0.152 Uiso 1 1 calc R
C49 C 0.6829(8) 0.8563(6) 0.2639(7) 0.120(7) Uiso 1 1 d G
H49 H 0.6457 0.8351 0.2854 0.143 Uiso 1 1 calc R
C50 C 0.7757(8) 0.8755(6) 0.2965(5) 0.091(5) Uiso 1 1 d G
H50 H 0.8006 0.8671 0.3397 0.109 Uiso 1 1 calc R
C51 C 0.9560(7) 1.0044(4) 0.3645(4) 0.058(3) Uiso 1 1 d G
C52 C 0.8848(6) 1.0371(5) 0.3530(4) 0.086(5) Uiso 1 1 d G
H52 H 0.8323 1.0222 0.3171 0.103 Uiso 1 1 calc R
C53 C 0.8923(6) 1.0919(5) 0.3952(5) 0.092(5) Uiso 1 1 d G
H53 H 0.8447 1.1138 0.3875 0.110 Uiso 1 1 calc R
C54 C 0.9709(7) 1.1141(4) 0.4489(5) 0.076(4) Uiso 1 1 d G
H54 H 0.9759 1.1508 0.4771 0.091 Uiso 1 1 calc R
C55 C 1.0421(6) 1.0815(5) 0.4604(4) 0.081(4) Uiso 1 1 d G
H55 H 1.0947 1.0964 0.4963 0.097 Uiso 1 1 calc R
C56 C 1.0346(6) 1.0266(5) 0.4182(5) 0.089(5) Uiso 1 1 d G
H56 H 1.0822 1.0048 0.4259 0.106 Uiso 1 1 calc R
C57 C 1.3084(10) 0.7975(7) 0.2058(7) 0.091(5) Uiso 1 1 d G
C58 C 1.2668(9) 0.7915(8) 0.1382(7) 0.126(8) Uiso 1 1 d G
H58 H 1.2160 0.8093 0.1199 0.152 Uiso 1 1 calc R
C59 C 1.3010(12) 0.7590(9) 0.0978(6) 0.170(11) Uiso 1 1 d G
H59 H 1.2732 0.7551 0.0525 0.205 Uiso 1 1 calc R
C60 C 1.3769(13) 0.7325(9) 0.1250(9) 0.149(9) Uiso 1 1 d G
H60 H 1.3998 0.7108 0.0980 0.178 Uiso 1 1 calc R
C61 C 1.4185(10) 0.7385(9) 0.1927(9) 0.163(10) Uiso 1 1 d G
H61 H 1.4693 0.7207 0.2109 0.196 Uiso 1 1 calc R
C62 C 1.3843(10) 0.7709(8) 0.2331(6) 0.141(9) Uiso 1 1 d G
H62 H 1.4121 0.7749 0.2783 0.170 Uiso 1 1 calc R
C63 C 1.3496(8) 0.8698(6) 0.3330(5) 0.080(4) Uiso 1 1 d G
C64 C 1.3649(9) 0.8366(6) 0.3888(7) 0.112(6) Uiso 1 1 d G
H64 H 1.3286 0.7953 0.3875 0.135 Uiso 1 1 calc R
C65 C 1.4344(11) 0.8651(8) 0.4464(6) 0.137(8) Uiso 1 1 d G
H65 H 1.4446 0.8428 0.4837 0.165 Uiso 1 1 calc R
C66 C 1.4886(9) 0.9268(8) 0.4482(6) 0.144(9) Uiso 1 1 d G
H66 H 1.5351 0.9458 0.4867 0.173 Uiso 1 1 calc R
C67 C 1.4734(9) 0.9600(6) 0.3924(8) 0.132(8) Uiso 1 1 d G
H67 H 1.5097 1.0013 0.3936 0.158 Uiso 1 1 calc R
C68 C 1.4039(10) 0.9315(6) 0.3348(6) 0.113(7) Uiso 1 1 d G
H68 H 1.3937 0.9538 0.2975 0.136 Uiso 1 1 calc R
C69 C 1.2369(10) 1.2018(7) 0.3683(7) 0.067(4) Uiso 1 1 d .
H69A H 1.2672 1.2207 0.4135 0.081 Uiso 1 1 calc R
H69B H 1.2515 1.2348 0.3407 0.081 Uiso 1 1 calc R
C70 C 1.1348(10) 1.1870(8) 0.3539(7) 0.074(4) Uiso 1 1 d .
H70A H 1.1226 1.2056 0.3909 0.089 Uiso 1 1 calc R
H70B H 1.1123 1.1393 0.3486 0.089 Uiso 1 1 calc R
C71 C 1.4000(14) 1.1594(11) 0.3734(10) 0.108(6) Uiso 1 1 d .
H71A H 1.4245 1.1770 0.4193 0.129 Uiso 1 1 calc R
H71B H 1.4245 1.1204 0.3700 0.129 Uiso 1 1 calc R
C72 C 1.4402(15) 1.2094(11) 0.3379(10) 0.110(6) Uiso 1 1 d .
H72A H 1.5043 1.2243 0.3623 0.131 Uiso 1 1 calc R
H72B H 1.4126 1.2476 0.3361 0.131 Uiso 1 1 calc R
C73 C 1.2773(7) 1.0806(4) 0.4209(4) 0.063(3) Uiso 1 1 d G
C74 C 1.2675(7) 1.0124(5) 0.4089(4) 0.074(4) Uiso 1 1 d G
H74 H 1.2633 0.9939 0.3680 0.089 Uiso 1 1 calc R
C75 C 1.2639(8) 0.9719(4) 0.4580(6) 0.092(5) Uiso 1 1 d G
H75 H 1.2573 0.9263 0.4500 0.110 Uiso 1 1 calc R
C76 C 1.2702(9) 0.9996(5) 0.5191(5) 0.105(6) Uiso 1 1 d G
H76 H 1.2678 0.9725 0.5520 0.126 Uiso 1 1 calc R
C77 C 1.2800(8) 1.0678(6) 0.5311(4) 0.102(6) Uiso 1 1 d G
H77 H 1.2842 1.0863 0.5720 0.122 Uiso 1 1 calc R
C78 C 1.2836(7) 1.1083(4) 0.4820(5) 0.083(5) Uiso 1 1 d G
H78 H 1.2902 1.1539 0.4901 0.099 Uiso 1 1 calc R
C79 C 0.9550(7) 1.1956(7) 0.2656(6) 0.086(5) Uiso 1 1 d G
C80 C 0.9068(10) 1.1382(6) 0.2238(6) 0.104(6) Uiso 1 1 d G
H80 H 0.9366 1.1131 0.2052 0.124 Uiso 1 1 calc R
C81 C 0.8140(10) 1.1184(7) 0.2098(7) 0.140(9) Uiso 1 1 d G
H81 H 0.7818 1.0800 0.1818 0.168 Uiso 1 1 calc R
C82 C 0.7695(7) 1.1559(9) 0.2376(9) 0.158(10) Uiso 1 1 d G
H82 H 0.7074 1.1426 0.2282 0.190 Uiso 1 1 calc R
C83 C 0.8176(11) 1.2133(9) 0.2794(8) 0.161(10) Uiso 1 1 d G
H83 H 0.7878 1.2384 0.2980 0.194 Uiso 1 1 calc R
C84 C 0.9104(11) 1.2331(6) 0.2934(7) 0.129(8) Uiso 1 1 d G
H84 H 0.9426 1.2715 0.3214 0.155 Uiso 1 1 calc R
C85 C 1.1092(9) 1.3106(6) 0.3009(7) 0.082(5) Uiso 1 1 d G
C86 C 1.1023(11) 1.3494(9) 0.2493(6) 0.155(10) Uiso 1 1 d G
H86 H 1.0833 1.3293 0.2066 0.186 Uiso 1 1 calc R
C87 C 1.1238(13) 1.4182(9) 0.2616(9) 0.207(15) Uiso 1 1 d G
H87 H 1.1191 1.4442 0.2270 0.249 Uiso 1 1 calc R
C88 C 1.1521(12) 1.4483(6) 0.3255(11) 0.155(10) Uiso 1 1 d G
H88 H 1.1665 1.4944 0.3337 0.185 Uiso 1 1 calc R
C89 C 1.1591(11) 1.4095(8) 0.3771(7) 0.147(9) Uiso 1 1 d G
H89 H 1.1781 1.4297 0.4198 0.176 Uiso 1 1 calc R
C90 C 1.1376(10) 1.3407(8) 0.3648(6) 0.122(7) Uiso 1 1 d G
H90 H 1.1423 1.3147 0.3994 0.146 Uiso 1 1 calc R
C91 C 1.4729(15) 1.1109(8) 0.2532(10) 0.127(8) Uiso 1 1 d G
C92 C 1.4253(12) 1.0593(11) 0.2038(9) 0.133(8) Uiso 1 1 d G
H92 H 1.3693 1.0617 0.1741 0.159 Uiso 1 1 calc R
C93 C 1.4616(19) 1.0039(9) 0.1989(12) 0.34(3) Uiso 1 1 d G
H93 H 1.4298 0.9694 0.1659 0.407 Uiso 1 1 calc R
C94 C 1.545(2) 1.0002(12) 0.2434(16) 0.247(19) Uiso 1 1 d G
H94 H 1.5696 0.9632 0.2401 0.297 Uiso 1 1 calc R
C95 C 1.5928(13) 1.0519(16) 0.2927(13) 0.26(2) Uiso 1 1 d G
H95 H 1.6489 1.0494 0.3224 0.313 Uiso 1 1 calc R
C96 C 1.5566(14) 1.1072(12) 0.2976(9) 0.216(15) Uiso 1 1 d G
H96 H 1.5884 1.1417 0.3306 0.259 Uiso 1 1 calc R
C97 C 1.4966(15) 1.2456(12) 0.2312(12) 0.196(6) Uiso 1 1 d G
C98 C 1.5504(17) 1.2354(10) 0.1945(11) 0.196(6) Uiso 1 1 d G
H98 H 1.5513 1.1924 0.1805 0.235 Uiso 1 1 calc R
C99 C 1.6028(14) 1.2894(14) 0.1787(10) 0.196(6) Uiso 1 1 d G
H99 H 1.6388 1.2826 0.1541 0.235 Uiso 1 1 calc R
C100 C 1.6015(14) 1.3537(11) 0.1995(11) 0.196(6) Uiso 1 1 d G
H100 H 1.6365 1.3898 0.1889 0.235 Uiso 1 1 calc R
C101 C 1.5476(17) 1.3639(10) 0.2362(11) 0.196(6) Uiso 1 1 d G
H101 H 1.5467 1.4068 0.2502 0.235 Uiso 1 1 calc R
C102 C 1.4952(15) 1.3098(15) 0.2520(10) 0.196(6) Uiso 1 1 d G
H102 H 1.4592 1.3166 0.2766 0.235 Uiso 1 1 calc R
P1 P 0.7403(3) 0.63370(19) -0.0808(2) 0.0687(10) Uani 1 1 d .
P2 P 0.6488(3) 0.7429(2) 0.0247(2) 0.0669(10) Uani 1 1 d .
P3 P 0.9928(4) 0.6545(3) 0.0068(3) 0.1067(19) Uani 1 1 d .
P4 P 1.0145(3) 0.77441(17) 0.27756(16) 0.0555(8) Uani 1 1 d .
P5 P 0.9506(3) 0.93488(18) 0.30782(18) 0.0613(9) Uani 1 1 d .
P6 P 1.2594(3) 0.8357(2) 0.2569(2) 0.0699(10) Uani 1 1 d .
P7 P 1.0752(3) 1.2218(2) 0.2798(2) 0.0722(11) Uani 1 1 d .
P8 P 1.2804(2) 1.12997(19) 0.35478(16) 0.0582(9) Uani 1 1 d .
P9 P 1.4249(3) 1.1763(4) 0.2513(3) 0.119(2) Uani 1 1 d .
P10 P 0.6819(4) 0.4458(3) 0.0520(3) 0.1024(16) Uiso 1 1 d D
P11 P 0.7805(6) 0.7150(5) 0.4328(4) 0.171(3) Uiso 1 1 d D
P12 P 1.2334(6) 0.7714(4) 0.5287(4) 0.157(3) Uiso 1 1 d D
S1 S 0.8613(3) 0.84817(17) -0.10105(15) 0.0614(9) Uani 1 1 d .
S2 S 0.9437(2) 0.85198(15) 0.07590(15) 0.0545(8) Uani 1 1 d .
S3 S 1.1066(3) 0.99460(16) 0.16762(15) 0.0591(8) Uani 1 1 d .
F1 F 0.7269(7) 0.4391(6) 0.1268(5) 0.136(4) Uiso 1 1 d D
F2 F 0.7786(7) 0.4579(6) 0.0453(6) 0.154(5) Uiso 1 1 d D
F3 F 0.6955(8) 0.5232(5) 0.0686(6) 0.155(5) Uiso 1 1 d D
F4 F 0.5864(8) 0.4356(7) 0.0599(7) 0.201(7) Uiso 1 1 d D
F5 F 0.6682(10) 0.3697(6) 0.0339(7) 0.216(8) Uiso 1 1 d D
F6 F 0.6392(8) 0.4548(6) -0.0232(5) 0.150(5) Uiso 1 1 d D
F7 F 0.8795(13) 0.7333(14) 0.4899(10) 0.42(2) Uiso 1 1 d D
F8 F 0.7940(18) 0.7913(9) 0.4157(13) 0.41(2) Uiso 1 1 d D
F9 F 0.7334(14) 0.7337(11) 0.4849(9) 0.271(11) Uiso 1 1 d D
F10 F 0.7692(17) 0.6389(9) 0.4512(11) 0.328(15) Uiso 1 1 d D
F11 F 0.8270(15) 0.6959(11) 0.3805(10) 0.304(13) Uiso 1 1 d D
F12 F 0.6816(12) 0.6966(13) 0.3766(10) 0.360(17) Uiso 1 1 d D
F13 F 1.1719(14) 0.8157(10) 0.4835(10) 0.273(11) Uiso 1 1 d D
F14 F 1.1639(15) 0.7594(12) 0.5667(11) 0.333(15) Uiso 1 1 d D
F15 F 1.2869(15) 0.8355(10) 0.5780(11) 0.339(15) Uiso 1 1 d D
F16 F 1.3003(16) 0.7846(14) 0.4903(13) 0.48(3) Uiso 1 1 d D
F17 F 1.1768(17) 0.7086(10) 0.4797(12) 0.41(2) Uiso 1 1 d D
F18 F 1.2920(17) 0.7280(12) 0.5736(12) 0.42(2) Uiso 1 1 d D
O1 O 1.119(2) 0.9679(18) -0.0152(17) 0.308(16) Uiso 1 1 d .
Au1 Au 0.80580(4) 0.73962(3) -0.08556(2) 0.05557(14) Uani 1 1 d .
Au2 Au 0.79492(4) 0.79548(3) 0.04794(3) 0.05941(15) Uani 1 1 d .
Au3 Au 0.96364(4) 0.75048(3) 0.03991(3) 0.06206(15) Uani 1 1 d .
Au4 Au 0.97980(4) 0.81745(3) 0.18009(2) 0.05290(14) Uani 1 1 d .
Au5 Au 1.02859(4) 0.96189(3) 0.23928(2) 0.05705(14) Uani 1 1 d .
Au6 Au 1.18244(4) 0.91280(3) 0.21137(3) 0.06285(15) Uani 1 1 d .
Au7 Au 1.19947(4) 1.06980(3) 0.25737(2) 0.05795(15) Uani 1 1 d .
Au8 Au 1.10876(4) 1.18771(3) 0.19229(3) 0.06074(15) Uani 1 1 d .
Au9 Au 1.28218(4) 1.16257(3) 0.17905(3) 0.06568(16) Uani 1 1 d .

loop_
_atom_site_aniso_label
_atom_site_aniso_U_11
_atom_site_aniso_U_22
_atom_site_aniso_U_33
_atom_site_aniso_U_23
_atom_site_aniso_U_13
_atom_site_aniso_U_12
P1 0.082(3) 0.049(2) 0.074(2) 0.0076(18) 0.032(2) 0.0017(18)
P2 0.056(2) 0.073(3) 0.072(2) 0.0099(19) 0.0273(19) 0.0019(18)
P3 0.120(4) 0.095(4) 0.094(3) -0.009(3) 0.001(3) 0.063(3)
P4 0.065(2) 0.056(2) 0.0472(18) 0.0109(15) 0.0224(16) 0.0100(17)
P5 0.076(3) 0.057(2) 0.058(2) 0.0075(16) 0.0345(19) 0.0114(18)
P6 0.061(2) 0.069(2) 0.079(3) 0.011(2) 0.025(2) 0.0121(19)
P7 0.079(3) 0.087(3) 0.066(2) 0.025(2) 0.037(2) 0.031(2)
P8 0.057(2) 0.065(2) 0.0472(18) 0.0067(16) 0.0172(16) 0.0014(17)
P9 0.068(3) 0.224(7) 0.088(3) 0.079(4) 0.041(3) 0.046(4)
S1 0.078(2) 0.057(2) 0.0430(17) 0.0120(14) 0.0197(17) -0.0022(17)
S2 0.059(2) 0.0437(17) 0.0504(18) 0.0096(13) 0.0110(15) -0.0008(14)
S3 0.075(2) 0.0492(18) 0.0457(17) 0.0122(14) 0.0199(16) -0.0043(16)
Au1 0.0647(3) 0.0508(3) 0.0511(3) 0.0157(2) 0.0221(2) 0.0062(2)
Au2 0.0593(3) 0.0569(3) 0.0588(3) 0.0067(2) 0.0208(3) 0.0038(2)
Au3 0.0676(4) 0.0559(3) 0.0607(3) 0.0106(2) 0.0171(3) 0.0163(3)
Au4 0.0582(3) 0.0540(3) 0.0439(3) 0.0071(2) 0.0154(2) 0.0091(2)
Au5 0.0709(4) 0.0503(3) 0.0515(3) 0.0099(2) 0.0266(3) 0.0054(2)
Au6 0.0657(4) 0.0606(3) 0.0604(3) 0.0116(2) 0.0225(3) 0.0061(3)
Au7 0.0685(4) 0.0525(3) 0.0476(3) 0.0082(2) 0.0204(3) -0.0013(2)
Au8 0.0652(3) 0.0677(3) 0.0530(3) 0.0197(2) 0.0238(3) 0.0141(3)
Au9 0.0690(4) 0.0776(4) 0.0596(3) 0.0280(3) 0.0294(3) 0.0201(3)

loop_
_atom_type_symbol
_atom_type_description
_atom_type_scat_dispersion_real
_atom_type_scat_dispersion_imag
_atom_type_scat_source
C C 0.0033 0.0016 'International Tables Vol C Tables 4.2.6.8 and 6.1.1.4'
H H 0.0000 0.0000 'International Tables Vol C Tables 4.2.6.8 and 6.1.1.4'
Au Au -2.0133 8.8022 'International Tables Vol C Tables 4.2.6.8 and 6.1.1.4'
P P 0.1023 0.0942 'International Tables Vol C Tables 4.2.6.8 and 6.1.1.4'
S S 0.1246 0.1234 'International Tables Vol C Tables 4.2.6.8 and 6.1.1.4'
F F 0.0171 0.0103 'International Tables Vol C Tables 4.2.6.8 and 6.1.1.4'
O O 0.0106 0.0060 'International Tables Vol C Tables 4.2.6.8 and 6.1.1.4'

loop_
_geom_angle_atom_site_label_1
_geom_angle_atom_site_label_2
_geom_angle_atom_site_label_3
_geom_angle
_geom_angle_site_symmetry_1
_geom_angle_site_symmetry_3
C2 C1 P1 112.7(12) . .
C2 C1 H1A 109.1 . .
P1 C1 H1A 109.1 . .
C2 C1 H1B 109.1 . .
P1 C1 H1B 109.1 . .
H1A C1 H1B 107.8 . .
C1 C2 P2 110.7(12) . .
C1 C2 H2A 109.5 . .
P2 C2 H2A 109.5 . .
C1 C2 H2B 109.5 . .
P2 C2 H2B 109.5 . .
H2A C2 H2B 108.1 . .
C4 C3 P1 119(3) . .
C4 C3 H3A 107.5 . .
P1 C3 H3A 107.5 . .
C4 C3 H3B 107.5 . .
P1 C3 H3B 107.5 . .
H3A C3 H3B 107.0 . .
C3 C4 P3 126(4) . .
C3 C4 H4A 105.8 . .
P3 C4 H4A 105.8 . .
C3 C4 H4B 105.8 . .
P3 C4 H4B 105.8 . .
H4A C4 H4B 106.2 . .
C6 C5 C10 120.0 . .
C6 C5 P1 122.6(16) . .
C10 C5 P1 117.4(16) . .
C5 C6 C7 120.0 . .
C5 C6 H6 120.0 . .
C7 C6 H6 120.0 . .
C8 C7 C6 120.0 . .
C8 C7 H7 120.0 . .
C6 C7 H7 120.0 . .
C9 C8 C7 120.0 . .
C9 C8 H8 120.0 . .
C7 C8 H8 120.0 . .
C8 C9 C10 120.0 . .
C8 C9 H9 120.0 . .
C10 C9 H9 120.0 . .
C9 C10 C5 120.0 . .
C9 C10 H10 120.0 . .
C5 C10 H10 120.0 . .
C12 C11 C16 120.0 . .
C12 C11 P2 120.8(9) . .
C16 C11 P2 119.1(9) . .
C13 C12 C11 120.0 . .
C13 C12 H12 120.0 . .
C11 C12 H12 120.0 . .
C14 C13 C12 120.0 . .
C14 C13 H13 120.0 . .
C12 C13 H13 120.0 . .
C13 C14 C15 120.0 . .
C13 C14 H14 120.0 . .
C15 C14 H14 120.0 . .
C14 C15 C16 120.0 . .
C14 C15 H15 120.0 . .
C16 C15 H15 120.0 . .
C15 C16 C11 120.0 . .
C15 C16 H16 120.0 . .
C11 C16 H16 120.0 . .
C18 C17 C22 120.0 . .
C18 C17 P2 122.5(7) . .
C22 C17 P2 117.5(7) . .
C19 C18 C17 120.0 . .
C19 C18 H18 120.0 . .
C17 C18 H18 120.0 . .
C18 C19 C20 120.0 . .
C18 C19 H19 120.0 . .
C20 C19 H19 120.0 . .
C19 C20 C21 120.0 . .
C19 C20 H20 120.0 . .
C21 C20 H20 120.0 . .
C22 C21 C20 120.0 . .
C22 C21 H21 120.0 . .
C20 C21 H21 120.0 . .
C21 C22 C17 120.0 . .
C21 C22 H22 120.0 . .
C17 C22 H22 120.0 . .
C24 C23 C28 120.0 . .
C24 C23 P3 118.1(8) . .
C28 C23 P3 121.8(8) . .
C23 C24 C25 120.0 . .
C23 C24 H24 120.0 . .
C25 C24 H24 120.0 . .
C26 C25 C24 120.0 . .
C26 C25 H25 120.0 . .
C24 C25 H25 120.0 . .
C25 C26 C27 120.0 . .
C25 C26 H26 120.0 . .
C27 C26 H26 120.0 . .
C26 C27 C28 120.0 . .
C26 C27 H27 120.0 . .
C28 C27 H27 120.0 . .
C27 C28 C23 120.0 . .
C27 C28 H28 120.0 . .
C23 C28 H28 120.0 . .
C30 C29 C34 120.0 . .
C30 C29 P3 125.6(18) . .
C34 C29 P3 113.5(18) . .
C29 C30 C31 120.0 . .
C29 C30 H30 120.0 . .
C31 C30 H30 120.0 . .
C32 C31 C30 120.0 . .
C32 C31 H31 120.0 . .
C30 C31 H31 120.0 . .
C31 C32 C33 120.0 . .
C31 C32 H32 120.0 . .
C33 C32 H32 120.0 . .
C32 C33 C34 120.0 . .
C32 C33 H33 120.0 . .
C34 C33 H33 120.0 . .
C33 C34 C29 120.0 . .
C33 C34 H34 120.0 . .
C29 C34 H34 120.0 . .
C36 C35 P4 120.7(11) . .
C36 C35 H35A 107.2 . .
P4 C35 H35A 107.2 . .
C36 C35 H35B 107.2 . .
P4 C35 H35B 107.2 . .
H35A C35 H35B 106.8 . .
C35 C36 P5 117.5(10) . .
C35 C36 H36A 107.9 . .
P5 C36 H36A 107.9 . .
C35 C36 H36B 107.9 . .
P5 C36 H36B 107.9 . .
H36A C36 H36B 107.2 . .
C38 C37 P4 112.8(11) . .
C38 C37 H37A 109.0 . .
P4 C37 H37A 109.0 . .
C38 C37 H37B 109.0 . .
P4 C37 H37B 109.0 . .
H37A C37 H37B 107.8 . .
C37 C38 P6 111.0(11) . .
C37 C38 H38A 109.4 . .
P6 C38 H38A 109.4 . .
C37 C38 H38B 109.4 . .
P6 C38 H38B 109.4 . .
H38A C38 H38B 108.0 . .
C40 C39 C44 120.0 . .
C40 C39 P4 120.7(7) . .
C44 C39 P4 119.2(7) . .
C39 C40 C41 120.0 . .
C39 C40 H40 120.0 . .
C41 C40 H40 120.0 . .
C40 C41 C42 120.0 . .
C40 C41 H41 120.0 . .
C42 C41 H41 120.0 . .
C41 C42 C43 120.0 . .
C41 C42 H42 120.0 . .
C43 C42 H42 120.0 . .
C44 C43 C42 120.0 . .
C44 C43 H43 120.0 . .
C42 C43 H43 120.0 . .
C43 C44 C39 120.0 . .
C43 C44 H44 120.0 . .
C39 C44 H44 120.0 . .
C46 C45 C50 120.0 . .
C46 C45 P5 120.2(7) . .
C50 C45 P5 119.7(7) . .
C47 C46 C45 120.0 . .
C47 C46 H46 120.0 . .
C45 C46 H46 120.0 . .
C46 C47 C48 120.0 . .
C46 C47 H47 120.0 . .
C48 C47 H47 120.0 . .
C47 C48 C49 120.0 . .
C47 C48 H48 120.0 . .
C49 C48 H48 120.0 . .
C50 C49 C48 120.0 . .
C50 C49 H49 120.0 . .
C48 C49 H49 120.0 . .
C49 C50 C45 120.0 . .
C49 C50 H50 120.0 . .
C45 C50 H50 120.0 . .
C52 C51 C56 120.0 . .
C52 C51 P5 121.1(6) . .
C56 C51 P5 118.9(6) . .
C51 C52 C53 120.0 . .
C51 C52 H52 120.0 . .
C53 C52 H52 120.0 . .
C52 C53 C54 120.0 . .
C52 C53 H53 120.0 . .
C54 C53 H53 120.0 . .
C55 C54 C53 120.0 . .
C55 C54 H54 120.0 . .
C53 C54 H54 120.0 . .
C54 C55 C56 120.0 . .
C54 C55 H55 120.0 . .
C56 C55 H55 120.0 . .
C55 C56 C51 120.0 . .
C55 C56 H56 120.0 . .
C51 C56 H56 120.0 . .
C58 C57 C62 120.0 . .
C58 C57 P6 119.0(10) . .
C62 C57 P6 120.9(10) . .
C57 C58 C59 120.0 . .
C57 C58 H58 120.0 . .
C59 C58 H58 120.0 . .
C58 C59 C60 120.0 . .
C58 C59 H59 120.0 . .
C60 C59 H59 120.0 . .
C61 C60 C59 120.0 . .
C61 C60 H60 120.0 . .
C59 C60 H60 120.0 . .
C62 C61 C60 120.0 . .
C62 C61 H61 120.0 . .
C60 C61 H61 120.0 . .
C61 C62 C57 120.0 . .
C61 C62 H62 120.0 . .
C57 C62 H62 120.0 . .
C64 C63 C68 120.0 . .
C64 C63 P6 122.0(8) . .
C68 C63 P6 118.0(8) . .
C65 C64 C63 120.0 . .
C65 C64 H64 120.0 . .
C63 C64 H64 120.0 . .
C64 C65 C66 120.0 . .
C64 C65 H65 120.0 . .
C66 C65 H65 120.0 . .
C65 C66 C67 120.0 . .
C65 C66 H66 120.0 . .
C67 C66 H66 120.0 . .
C68 C67 C66 120.0 . .
C68 C67 H67 120.0 . .
C66 C67 H67 120.0 . .
C67 C68 C63 120.0 . .
C67 C68 H68 120.0 . .
C63 C68 H68 120.0 . .
C70 C69 P8 114.1(11) . .
C70 C69 H69A 108.7 . .
P8 C69 H69A 108.7 . .
C70 C69 H69B 108.7 . .
P8 C69 H69B 108.7 . .
H69A C69 H69B 107.6 . .
C69 C70 P7 111.8(11) . .
C69 C70 H70A 109.3 . .
P7 C70 H70A 109.3 . .
C69 C70 H70B 109.3 . .
P7 C70 H70B 109.3 . .
H70A C70 H70B 107.9 . .
C72 C71 P8 124.2(16) . .
C72 C71 H71A 106.3 . .
P8 C71 H71A 106.3 . .
C72 C71 H71B 106.3 . .
P8 C71 H71B 106.3 . .
H71A C71 H71B 106.4 . .
C71 C72 P9 113.2(15) . .
C71 C72 H72A 108.9 . .
P9 C72 H72A 108.9 . .
C71 C72 H72B 108.9 . .
P9 C72 H72B 108.9 . .
H72A C72 H72B 107.7 . .
C74 C73 C78 120.0 . .
C74 C73 P8 117.6(6) . .
C78 C73 P8 122.4(6) . .
C75 C74 C73 120.0 . .
C75 C74 H74 120.0 . .
C73 C74 H74 120.0 . .
C74 C75 C76 120.0 . .
C74 C75 H75 120.0 . .
C76 C75 H75 120.0 . .
C77 C76 C75 120.0 . .
C77 C76 H76 120.0 . .
C75 C76 H76 120.0 . .
C78 C77 C76 120.0 . .
C78 C77 H77 120.0 . .
C76 C77 H77 120.0 . .
C77 C78 C73 120.0 . .
C77 C78 H78 120.0 . .
C73 C78 H78 120.0 . .
C80 C79 C84 120.0 . .
C80 C79 P7 118.7(9) . .
C84 C79 P7 121.3(9) . .
C79 C80 C81 120.0 . .
C79 C80 H80 120.0 . .
C81 C80 H80 120.0 . .
C82 C81 C80 120.0 . .
C82 C81 H81 120.0 . .
C80 C81 H81 120.0 . .
C81 C82 C83 120.0 . .
C81 C82 H82 120.0 . .
C83 C82 H82 120.0 . .
C84 C83 C82 120.0 . .
C84 C83 H83 120.0 . .
C82 C83 H83 120.0 . .
C83 C84 C79 120.0 . .
C83 C84 H84 120.0 . .
C79 C84 H84 120.0 . .
C86 C85 C90 120.0 . .
C86 C85 P7 116.8(10) . .
C90 C85 P7 123.2(10) . .
C85 C86 C87 120.0 . .
C85 C86 H86 120.0 . .
C87 C86 H86 120.0 . .
C88 C87 C86 120.0 . .
C88 C87 H87 120.0 . .
C86 C87 H87 120.0 . .
C89 C88 C87 120.0 . .
C89 C88 H88 120.0 . .
C87 C88 H88 120.0 . .
C90 C89 C88 120.0 . .
C90 C89 H89 120.0 . .
C88 C89 H89 120.0 . .
C89 C90 C85 120.0 . .
C89 C90 H90 120.0 . .
C85 C90 H90 120.0 . .
C92 C91 C96 120.0 . .
C92 C91 P9 115.4(16) . .
C96 C91 P9 124.5(16) . .
C91 C92 C93 120.0 . .
C91 C92 H92 120.0 . .
C93 C92 H92 120.0 . .
C94 C93 C92 120.0 . .
C94 C93 H93 120.0 . .
C92 C93 H93 120.0 . .
C93 C94 C95 120.0 . .
C93 C94 H94 120.0 . .
C95 C94 H94 120.0 . .
C96 C95 C94 120.0 . .
C96 C95 H95 120.0 . .
C94 C95 H95 120.0 . .
C95 C96 C91 120.0 . .
C95 C96 H96 120.0 . .
C91 C96 H96 120.0 . .
C98 C97 C102 120.0 . .
C98 C97 P9 121.4(19) . .
C102 C97 P9 118.6(19) . .
C99 C98 C97 120.0 . .
C99 C98 H98 120.0 . .
C97 C98 H98 120.0 . .
C98 C99 C100 120.0 . .
C98 C99 H99 120.0 . .
C100 C99 H99 120.0 . .
C101 C100 C99 120.0 . .
C101 C100 H100 120.0 . .
C99 C100 H100 120.0 . .
C100 C101 C102 120.0 . .
C100 C101 H101 120.0 . .
C102 C101 H101 120.0 . .
C101 C102 C97 120.0 . .
C101 C102 H102 120.0 . .
C97 C102 H102 120.0 . .
C5 P1 C1 110.2(9) . .
C5 P1 C3 107.4(11) . .
C1 P1 C3 100.6(11) . .
C5 P1 Au1 112.1(8) . .
C1 P1 Au1 112.6(6) . .
C3 P1 Au1 113.1(10) . .
C2 P2 C11 105.2(7) . .
C2 P2 C17 104.8(7) . .
C11 P2 C17 109.6(6) . .
C2 P2 Au2 113.5(6) . .
C11 P2 Au2 112.5(5) . .
C17 P2 Au2 110.8(4) . .
C29 P3 C4 86.3(16) . .
C29 P3 C23 106.9(9) . .
C4 P3 C23 112.7(15) . .
C29 P3 Au3 119.7(10) . .
C4 P3 Au3 116.6(14) . .
C23 P3 Au3 112.2(5) . .
C39 P4 C37 106.4(6) . .
C39 P4 C35 101.7(6) . .
C37 P4 C35 106.9(7) . .
C39 P4 Au4 113.0(4) . .
C37 P4 Au4 110.3(5) . .
C35 P4 Au4 117.6(5) . .
C45 P5 C51 103.1(5) . .
C45 P5 C36 108.9(6) . .
C51 P5 C36 101.5(6) . .
C45 P5 Au5 112.0(4) . .
C51 P5 Au5 114.1(4) . .
C36 P5 Au5 116.0(5) . .
C57 P6 C63 107.2(7) . .
C57 P6 C38 105.0(7) . .
C63 P6 C38 106.2(7) . .
C57 P6 Au6 114.9(5) . .
C63 P6 Au6 111.7(5) . .
C38 P6 Au6 111.2(5) . .
C85 P7 C79 109.3(6) . .
C85 P7 C70 104.8(7) . .
C79 P7 C70 107.0(7) . .
C85 P7 Au8 112.7(5) . .
C79 P7 Au8 110.9(5) . .
C70 P7 Au8 111.8(5) . .
C71 P8 C73 102.0(8) . .
C71 P8 C69 106.1(9) . .
C73 P8 C69 106.2(6) . .
C71 P8 Au7 118.3(7) . .
C73 P8 Au7 110.3(4) . .
C69 P8 Au7 112.8(5) . .
C91 P9 C97 107.4(12) . .
C91 P9 C72 109.8(10) . .
C97 P9 C72 99.1(11) . .
C91 P9 Au9 115.6(9) . .
C97 P9 Au9 108.7(7) . .
C72 P9 Au9 114.7(7) . .
F5 P10 F1 91.6(6) . .
F5 P10 F4 91.0(6) . .
F1 P10 F4 90.4(6) . .
F5 P10 F2 90.5(6) . .
F1 P10 F2 89.1(5) . .
F4 P10 F2 178.4(7) . .
F5 P10 F3 178.6(7) . .
F1 P10 F3 89.8(5) . .
F4 P10 F3 89.4(6) . .
F2 P10 F3 89.1(6) . .
F5 P10 F6 89.9(6) . .
F1 P10 F6 178.0(7) . .
F4 P10 F6 91.0(6) . .
F2 P10 F6 89.6(6) . .
F3 P10 F6 88.7(6) . .
F12 P11 F8 90.9(7) . .
F12 P11 F9 89.0(7) . .
F8 P11 F9 90.1(7) . .
F12 P11 F11 90.8(7) . .
F8 P11 F11 90.2(7) . .
F9 P11 F11 179.6(9) . .
F12 P11 F7 179.4(10) . .
F8 P11 F7 89.5(7) . .
F9 P11 F7 90.6(7) . .
F11 P11 F7 89.7(7) . .
F12 P11 F10 90.5(7) . .
F8 P11 F10 178.7(10) . .
F9 P11 F10 89.9(7) . .
F11 P11 F10 89.8(7) . .
F7 P11 F10 89.2(7) . .
F16 P12 F18 91.0(8) . .
F16 P12 F17 90.7(8) . .
F18 P12 F17 90.5(8) . .
F16 P12 F15 90.9(8) . .
F18 P12 F15 91.0(8) . .
F17 P12 F15 177.7(9) . .
F16 P12 F14 178.4(9) . .
F18 P12 F14 90.5(8) . .
F17 P12 F14 89.5(8) . .
F15 P12 F14 88.9(7) . .
F16 P12 F13 90.2(7) . .
F18 P12 F13 178.8(9) . .
F17 P12 F13 89.4(7) . .
F15 P12 F13 89.0(7) . .
F14 P12 F13 88.2(7) . .
Au8 S1 Au1 91.64(13) 2_775 .
Au8 S1 Au9 81.20(11) 2_775 2_775
Au1 S1 Au9 83.91(12) . 2_775
Au2 S2 Au3 83.08(11) . .
Au2 S2 Au4 91.51(12) . .
Au3 S2 Au4 87.36(11) . .
Au6 S3 Au7 90.08(12) . .
Au6 S3 Au5 82.04(10) . .
Au7 S3 Au5 82.78(11) . .
P1 Au1 S1 173.97(14) . .
P1 Au1 Au3 95.81(12) . .
S1 Au1 Au3 90.21(9) . .
P1 Au1 Au9 126.16(12) . 2_775
S1 Au1 Au9 48.06(9) . 2_775
Au3 Au1 Au9 136.44(3) . 2_775
P1 Au1 Au2 95.07(10) . .
S1 Au1 Au2 88.26(9) . .
Au3 Au1 Au2 59.76(2) . .
Au9 Au1 Au2 100.93(3) 2_775 .
P1 Au1 Au8 133.07(10) . 2_775
S1 Au1 Au8 44.02(9) . 2_775
Au3 Au1 Au8 105.83(3) . 2_775
Au9 Au1 Au8 55.83(2) 2_775 2_775
Au2 Au1 Au8 131.83(3) . 2_775
P2 Au2 S2 177.30(13) . .
P2 Au2 Au3 133.61(11) . .
S2 Au2 Au3 48.55(9) . .
P2 Au2 Au1 94.14(11) . .
S2 Au2 Au1 88.52(9) . .
Au3 Au2 Au1 57.92(2) . .
P2 Au2 Au4 134.14(11) . .
S2 Au2 Au4 44.33(8) . .
Au3 Au2 Au4 60.04(2) . .
Au1 Au2 Au4 117.74(3) . .
P3 Au3 S2 176.28(19) . .
P3 Au3 Au1 90.80(13) . .
S2 Au3 Au1 91.78(8) . .
P3 Au3 Au2 135.35(17) . .
S2 Au3 Au2 48.37(9) . .
Au1 Au3 Au2 62.32(2) . .
P3 Au3 Au4 133.23(15) . .
S2 Au3 Au4 46.33(8) . .
Au1 Au3 Au4 125.88(3) . .
Au2 Au3 Au4 63.81(3) . .
P4 Au4 S2 174.75(12) . .
P4 Au4 Au5 95.35(9) . .
S2 Au4 Au5 89.77(8) . .
P4 Au4 Au3 128.50(9) . .
S2 Au4 Au3 46.31(8) . .
Au5 Au4 Au3 132.24(3) . .
P4 Au4 Au6 95.24(10) . .
S2 Au4 Au6 86.54(9) . .
Au5 Au4 Au6 57.38(2) . .
Au3 Au4 Au6 95.99(3) . .
P4 Au4 Au2 134.23(10) . .
S2 Au4 Au2 44.16(8) . .
Au5 Au4 Au2 108.91(3) . .
Au3 Au4 Au2 56.15(2) . .
Au6 Au4 Au2 130.52(3) . .
P5 Au5 S3 177.21(13) . .
P5 Au5 Au4 90.56(10) . .
S3 Au5 Au4 91.58(9) . .
P5 Au5 Au6 134.08(10) . .
S3 Au5 Au6 48.62(9) . .
Au4 Au5 Au6 65.46(2) . .
P5 Au5 Au7 130.79(10) . .
S3 Au5 Au7 48.39(8) . .
Au4 Au5 Au7 129.52(3) . .
Au6 Au5 Au7 64.65(2) . .
P6 Au6 S3 178.05(14) . .
P6 Au6 Au5 130.42(11) . .
S3 Au6 Au5 49.34(9) . .
P6 Au6 Au7 132.97(11) . .
S3 Au6 Au7 45.07(8) . .
Au5 Au6 Au7 58.10(2) . .
P6 Au6 Au4 95.41(11) . .
S3 Au6 Au4 85.91(9) . .
Au5 Au6 Au4 57.16(2) . .
Au7 Au6 Au4 114.83(3) . .
P8 Au7 S3 170.05(12) . .
P8 Au7 Au9 94.74(9) . .
S3 Au7 Au9 95.18(8) . .
P8 Au7 Au5 121.95(9) . .
S3 Au7 Au5 48.83(8) . .
Au9 Au7 Au5 140.19(3) . .
P8 Au7 Au8 95.02(10) . .
S3 Au7 Au8 90.89(9) . .
Au9 Au7 Au8 58.03(2) . .
Au5 Au7 Au8 100.33(3) . .
P8 Au7 Au6 129.39(10) . .
S3 Au7 Au6 44.84(9) . .
Au9 Au7 Au6 112.56(3) . .
Au5 Au7 Au6 57.25(2) . .
Au8 Au7 Au6 135.52(3) . .
P7 Au8 S1 178.34(16) . 2_775
P7 Au8 Au9 131.99(12) . .
S1 Au8 Au9 49.61(10) 2_775 .
P7 Au8 Au7 96.01(10) . .
S1 Au8 Au7 84.63(9) 2_775 .
Au9 Au8 Au7 57.83(2) . .
P7 Au8 Au1 136.26(12) . 2_775
S1 Au8 Au1 44.34(8) 2_775 2_775
Au9 Au8 Au1 58.47(2) . 2_775
Au7 Au8 Au1 115.21(3) . 2_775
P9 Au9 S1 176.88(15) . 2_775
P9 Au9 Au7 94.21(13) . .
S1 Au9 Au7 88.89(8) 2_775 .
P9 Au9 Au8 132.77(15) . .
S1 Au9 Au8 49.19(9) 2_775 .
Au7 Au9 Au8 64.14(2) . .
P9 Au9 Au1 129.47(18) . 2_775
S1 Au9 Au1 48.03(8) 2_775 2_775
Au7 Au9 Au1 128.42(3) . 2_775
Au8 Au9 Au1 65.71(2) . 2_775

loop_
_geom_bond_atom_site_label_1
_geom_bond_atom_site_label_2
_geom_bond_distance
_geom_bond_site_symmetry_2
C1 C2 1.51(2) .
C1 P1 1.837(16) .
C1 H1A 0.9700 .
C1 H1B 0.9700 .
C2 P2 1.796(16) .
C2 H2A 0.9700 .
C2 H2B 0.9700 .
C3 C4 1.19(4) .
C3 P1 1.91(3) .
C3 H3A 0.9700 .
C3 H3B 0.9700 .
C4 P3 1.76(4) .
C4 H4A 0.9700 .
C4 H4B 0.9700 .
C5 C6 1.3900 .
C5 C10 1.3900 .
C5 P1 1.788(17) .
C6 C7 1.3900 .
C6 H6 0.9300 .
C7 C8 1.3900 .
C7 H7 0.9300 .
C8 C9 1.3900 .
C8 H8 0.9300 .
C9 C10 1.3900 .
C9 H9 0.9300 .
C10 H10 0.9300 .
C11 C12 1.3900 .
C11 C16 1.3900 .
C11 P2 1.802(11) .
C12 C13 1.3900 .
C12 H12 0.9300 .
C13 C14 1.3900 .
C13 H13 0.9300 .
C14 C15 1.3900 .
C14 H14 0.9300 .
C15 C16 1.3900 .
C15 H15 0.9300 .
C16 H16 0.9300 .
C17 C18 1.3900 .
C17 C22 1.3900 .
C17 P2 1.815(9) .
C18 C19 1.3900 .
C18 H18 0.9300 .
C19 C20 1.3900 .
C19 H19 0.9300 .
C20 C21 1.3900 .
C20 H20 0.9300 .
C21 C22 1.3900 .
C21 H21 0.9300 .
C22 H22 0.9300 .
C23 C24 1.3900 .
C23 C28 1.3900 .
C23 P3 1.805(10) .
C24 C25 1.3900 .
C24 H24 0.9300 .
C25 C26 1.3900 .
C25 H25 0.9300 .
C26 C27 1.3900 .
C26 H26 0.9300 .
C27 C28 1.3900 .
C27 H27 0.9300 .
C28 H28 0.9300 .
C29 C30 1.3900 .
C29 C34 1.3900 .
C29 P3 1.662(17) .
C30 C31 1.3900 .
C30 H30 0.9300 .
C31 C32 1.3900 .
C31 H31 0.9300 .
C32 C33 1.3900 .
C32 H32 0.9300 .
C33 C34 1.3900 .
C33 H33 0.9300 .
C34 H34 0.9300 .
C35 C36 1.52(2) .
C35 P4 1.823(14) .
C35 H35A 0.9700 .
C35 H35B 0.9700 .
C36 P5 1.853(15) .
C36 H36A 0.9700 .
C36 H36B 0.9700 .
C37 C38 1.496(19) .
C37 P4 1.822(15) .
C37 H37A 0.9700 .
C37 H37B 0.9700 .
C38 P6 1.850(16) .
C38 H38A 0.9700 .
C38 H38B 0.9700 .
C39 C40 1.3900 .
C39 C44 1.3900 .
C39 P4 1.806(9) .
C40 C41 1.3900 .
C40 H40 0.9300 .
C41 C42 1.3900 .
C41 H41 0.9300 .
C42 C43 1.3900 .
C42 H42 0.9300 .
C43 C44 1.3900 .
C43 H43 0.9300 .
C44 H44 0.9300 .
C45 C46 1.3900 .
C45 C50 1.3900 .
C45 P5 1.798(10) .
C46 C47 1.3900 .
C46 H46 0.9300 .
C47 C48 1.3900 .
C47 H47 0.9300 .
C48 C49 1.3900 .
C48 H48 0.9300 .
C49 C50 1.3900 .
C49 H49 0.9300 .
C50 H50 0.9300 .
C51 C52 1.3900 .
C51 C56 1.3900 .
C51 P5 1.825(8) .
C52 C53 1.3900 .
C52 H52 0.9300 .
C53 C54 1.3900 .
C53 H53 0.9300 .
C54 C55 1.3900 .
C54 H54 0.9300 .
C55 C56 1.3900 .
C55 H55 0.9300 .
C56 H56 0.9300 .
C57 C58 1.3900 .
C57 C62 1.3900 .
C57 P6 1.792(12) .
C58 C59 1.3900 .
C58 H58 0.9300 .
C59 C60 1.3900 .
C59 H59 0.9300 .
C60 C61 1.3900 .
C60 H60 0.9300 .
C61 C62 1.3900 .
C61 H61 0.9300 .
C62 H62 0.9300 .
C63 C64 1.3900 .
C63 C68 1.3900 .
C63 P6 1.810(11) .
C64 C65 1.3900 .
C64 H64 0.9300 .
C65 C66 1.3900 .
C65 H65 0.9300 .
C66 C67 1.3900 .
C66 H66 0.9300 .
C67 C68 1.3900 .
C67 H67 0.9300 .
C68 H68 0.9300 .
C69 C70 1.53(2) .
C69 P8 1.804(14) .
C69 H69A 0.9700 .
C69 H69B 0.9700 .
C70 P7 1.833(15) .
C70 H70A 0.9700 .
C70 H70B 0.9700 .
C71 C72 1.49(3) .
C71 P8 1.80(2) .
C71 H71A 0.9700 .
C71 H71B 0.9700 .
C72 P9 1.90(2) .
C72 H72A 0.9700 .
C72 H72B 0.9700 .
C73 C74 1.3900 .
C73 C78 1.3900 .
C73 P8 1.802(8) .
C74 C75 1.3900 .
C74 H74 0.9300 .
C75 C76 1.3900 .
C75 H75 0.9300 .
C76 C77 1.3900 .
C76 H76 0.9300 .
C77 C78 1.3900 .
C77 H77 0.9300 .
C78 H78 0.9300 .
C79 C80 1.3900 .
C79 C84 1.3900 .
C79 P7 1.817(12) .
C80 C81 1.3900 .
C80 H80 0.9300 .
C81 C82 1.3900 .
C81 H81 0.9300 .
C82 C83 1.3900 .
C82 H82 0.9300 .
C83 C84 1.3900 .
C83 H83 0.9300 .
C84 H84 0.9300 .
C85 C86 1.3900 .
C85 C90 1.3900 .
C85 P7 1.804(12) .
C86 C87 1.3900 .
C86 H86 0.9300 .
C87 C88 1.3900 .
C87 H87 0.9300 .
C88 C89 1.3900 .
C88 H88 0.9300 .
C89 C90 1.3900 .
C89 H89 0.9300 .
C90 H90 0.9300 .
C91 C92 1.3900 .
C91 C96 1.3900 .
C91 P9 1.669(17) .
C92 C93 1.3900 .
C92 H92 0.9300 .
C93 C94 1.3900 .
C93 H93 0.9300 .
C94 C95 1.3900 .
C94 H94 0.9300 .
C95 C96 1.3900 .
C95 H95 0.9300 .
C96 H96 0.9300 .
C97 C98 1.3900 .
C97 C102 1.3900 .
C97 P9 1.820(19) .
C98 C99 1.3900 .
C98 H98 0.9300 .
C99 C100 1.3900 .
C99 H99 0.9300 .
C100 C101 1.3900 .
C100 H100 0.9300 .
C101 C102 1.3900 .
C101 H101 0.9300 .
C102 H102 0.9300 .
P1 Au1 2.260(4) .
P2 Au2 2.266(4) .
P3 Au3 2.262(5) .
P4 Au4 2.268(3) .
P5 Au5 2.262(4) .
P6 Au6 2.254(4) .
P7 Au8 2.262(4) .
P8 Au7 2.256(4) .
P9 Au9 2.266(5) .
P10 F5 1.559(11) .
P10 F1 1.570(10) .
P10 F4 1.572(11) .
P10 F2 1.577(10) .
P10 F3 1.582(10) .
P10 F6 1.585(10) .
P11 F12 1.615(15) .
P11 F8 1.621(16) .
P11 F9 1.623(15) .
P11 F11 1.624(15) .
P11 F7 1.627(16) .
P11 F10 1.628(15) .
P12 F16 1.554(16) .
P12 F18 1.554(16) .
P12 F17 1.567(16) .
P12 F15 1.577(16) .
P12 F14 1.581(16) .
P12 F13 1.594(15) .
S1 Au8 2.315(3) 2_775
S1 Au1 2.328(3) .
S1 Au9 2.329(4) 2_775
S2 Au2 2.314(3) .
S2 Au3 2.321(3) .
S2 Au4 2.322(3) .
S3 Au6 2.317(4) .
S3 Au7 2.326(3) .
S3 Au5 2.342(3) .
Au1 Au3 3.0145(11) .
Au1 Au9 3.1137(10) 2_775
Au1 Au2 3.1508(10) .
Au1 Au8 3.3295(10) 2_775
Au2 Au3 3.0737(10) .
Au2 Au4 3.3211(12) .
Au3 Au4 3.2063(10) .
Au4 Au5 3.0501(10) .
Au4 Au6 3.3025(12) .
Au5 Au6 3.0578(10) .
Au5 Au7 3.0865(11) .
Au6 Au7 3.2855(10) .
Au7 Au9 3.0154(9) .
Au7 Au8 3.2058(10) .
Au8 S1 2.315(3) 2_775
Au8 Au9 3.0222(10) .
Au8 Au1 3.3295(10) 2_775
Au9 S1 2.329(4) 2_775
Au9 Au1 3.1137(10) 2_775
